data_4036371
loop_
_publ_author_name
'McCartney, Dennis'
'Nottingham, Chris'
'M\"uller-Bunz, Helge'
'Guiry, Patrick J.'

_publ_section_title
;
 Exploiting the gem-Disubstitution Effect in FcPHOX and HetPHOX P,N
 Ligands: Synthesis and Applications in Pd-Catalyzed Intermolecular Heck
 Reactions.
;
_journal_issue 20
_journal_name_full 'The Journal of organic chemistry'
_journal_page_first 10151
_journal_page_last 10162
_journal_paper_doi 10.1021/acs.joc.5b01764
_journal_volume 80
_journal_year 2015
_chemical_absolute_configuration ad
_chemical_formula_moiety 'C30 H32 Cl2 Fe N O P Pd, C H2 Cl2'
_chemical_formula_sum 'C31 H34 Cl4 Fe N O P Pd'
_chemical_formula_weight 771.61
_space_group_IT_number 4
_space_group_name_Hall 'P 2yb'
_space_group_name_H-M_alt 'P 1 21 1'
_symmetry_cell_setting monoclinic
_symmetry_space_group_name_Hall 'P 2yb'
_symmetry_space_group_name_H-M 'P 1 21 1'
_atom_sites_solution_hydrogens geom
_atom_sites_solution_primary direct
_atom_sites_solution_secondary difmap
_audit_creation_method SHELXL-97
_cell_angle_alpha 90.00
_cell_angle_beta 106.157(2)
_cell_angle_gamma 90.00
_cell_formula_units_Z 2
_cell_length_a 9.1192(2)
_cell_length_b 15.7386(2)
_cell_length_c 11.5249(2)
_cell_measurement_reflns_used 23722
_cell_measurement_temperature 100(2)
_cell_measurement_theta_max 29.2070
_cell_measurement_theta_min 3.6480
_cell_volume 1588.76(5)
_computing_cell_refinement
; 
CrysAlisPro, Agilent Technologies, 
Version 1.171.36.24a (release 19-12-2012 CrysAlis171 .NET) 
(compiled Dec 19 2012,11:08:27) 
;
_computing_data_collection
; 
CrysAlisPro, Agilent Technologies, 
Version 1.171.36.24a (release 19-12-2012 CrysAlis171 .NET) 
(compiled Dec 19 2012,11:08:27) 
;
_computing_data_reduction
; 
CrysAlisPro, Agilent Technologies, 
Version 1.171.36.24a (release 19-12-2012 CrysAlis171 .NET) 
(compiled Dec 19 2012,11:08:27) 
;
_computing_structure_refinement 'SHELXL-97 (Sheldrick, 2008)'
_computing_structure_solution 'SHELXS-97 (Sheldrick, 2008)'
_diffrn_ambient_temperature 100(2)
_diffrn_detector_area_resol_mean 10.3196
_diffrn_measured_fraction_theta_full 0.988
_diffrn_measured_fraction_theta_max 0.927
_diffrn_measurement_device_type 'SuperNova, Dual, Cu at zero, Atlas'
_diffrn_measurement_method '\w scans'
_diffrn_radiation_monochromator mirror
_diffrn_radiation_source 'SuperNova (Mo) X-ray Source'
_diffrn_radiation_type MoK\a
_diffrn_radiation_wavelength 0.71073
_diffrn_reflns_av_R_equivalents 0.0259
_diffrn_reflns_av_sigmaI/netI 0.0237
_diffrn_reflns_limit_h_max 11
_diffrn_reflns_limit_h_min -11
_diffrn_reflns_limit_k_max 21
_diffrn_reflns_limit_k_min -21
_diffrn_reflns_limit_l_max 15
_diffrn_reflns_limit_l_min -14
_diffrn_reflns_number 35045
_diffrn_reflns_theta_full 28.00
_diffrn_reflns_theta_max 29.51
_diffrn_reflns_theta_min 2.84
_exptl_absorpt_coefficient_mu 1.435
_exptl_absorpt_correction_T_max 0.848
_exptl_absorpt_correction_T_min 0.729
_exptl_absorpt_correction_type analytical
_exptl_absorpt_process_details
; 
CrysAlisPro, Agilent Technologies, 
Version 1.171.36.24a (release 19-12-2012 CrysAlis171 .NET) 
(compiled Dec 19 2012,11:08:27) 
Analytical numeric absorption correction using a multifaceted crystal 
model based on expressions derived by R.C. Clark & J.S. Reid. 
(Clark, R. C. & Reid, J. S. (1995). Acta Cryst. A51, 887-897) 
;
_exptl_crystal_colour red
_exptl_crystal_density_diffrn 1.613
_exptl_crystal_density_method 'not measured'
_exptl_crystal_description block
_exptl_crystal_F_000 780
_exptl_crystal_size_max 0.3098
_exptl_crystal_size_mid 0.2141
_exptl_crystal_size_min 0.1321
_refine_diff_density_max 0.731
_refine_diff_density_min -0.418
_refine_diff_density_rms 0.057
_refine_ls_abs_structure_details 'Flack H D (1983), Acta Cryst. A39, 876-881'
_refine_ls_abs_structure_Flack -0.023(9)
_refine_ls_extinction_method none
_refine_ls_goodness_of_fit_ref 1.055
_refine_ls_hydrogen_treatment constr
_refine_ls_matrix_type full
_refine_ls_number_parameters 365
_refine_ls_number_reflns 7881
_refine_ls_number_restraints 1
_refine_ls_restrained_S_all 1.054
_refine_ls_R_factor_all 0.0194
_refine_ls_R_factor_gt 0.0186
_refine_ls_shift/su_max 0.001
_refine_ls_shift/su_mean 0.000
_refine_ls_structure_factor_coef Fsqd
_refine_ls_weighting_details 'calc w=1/[\s^2^(Fo^2^)+(0.0182P)^2^+0.4571P] where P=(Fo^2^+2Fc^2^)/3'
_refine_ls_weighting_scheme calc
_refine_ls_wR_factor_gt 0.0406
_refine_ls_wR_factor_ref 0.0411
_reflns_number_gt 7727
_reflns_number_total 7881
_reflns_threshold_expression I>2\s(I)
_cod_data_source_file jo5b01764_si_001.cif
_cod_data_source_block gui65(33)
_cod_original_sg_symbol_H-M 'P 21'
_cod_database_code 4036371

loop_
_symmetry_equiv_pos_as_xyz
'x, y, z'
'-x, y+1/2, -z'

loop_
_atom_site_label
_atom_site_type_symbol
_atom_site_fract_x
_atom_site_fract_y
_atom_site_fract_z
_atom_site_U_iso_or_equiv
_atom_site_adp_type
_atom_site_occupancy
_atom_site_symmetry_multiplicity
_atom_site_calc_flag
_atom_site_refinement_flags
C1 C 0.8191(2) 0.19848(11) 0.24074(16) 0.0126(4) Uani 1 1 d .
C4 C 0.8584(2) 0.28063(11) 0.20017(17) 0.0132(4) Uani 1 1 d .
C5 C 0.9078(2) 0.29573(10) 0.09356(16) 0.0113(3) Uani 1 1 d .
C6 C 0.9526(2) 0.38355(11) 0.09790(17) 0.0151(4) Uani 1 1 d .
H6 H 0.9898 0.4120 0.0391 0.018 Uiso 1 1 calc R
C7 C 0.9320(2) 0.42070(12) 0.20447(18) 0.0167(4) Uani 1 1 d .
H7 H 0.9530 0.4781 0.2289 0.020 Uiso 1 1 calc R
C8 C 0.8748(2) 0.35772(12) 0.26818(18) 0.0164(4) Uani 1 1 d .
H8 H 0.8515 0.3654 0.3429 0.020 Uiso 1 1 calc R
Fe Fe 1.07937(3) 0.318343(15) 0.24467(2) 0.01270(6) Uani 1 1 d .
C9 C 1.2183(2) 0.22630(12) 0.34629(18) 0.0189(4) Uani 1 1 d .
H9 H 1.1874 0.1724 0.3682 0.023 Uiso 1 1 calc R
C10 C 1.2636(2) 0.24490(13) 0.23975(18) 0.0187(4) Uani 1 1 d .
H10 H 1.2673 0.2055 0.1781 0.022 Uiso 1 1 calc R
C11 C 1.3019(2) 0.33220(13) 0.24206(19) 0.0203(4) Uani 1 1 d .
H11 H 1.3364 0.3616 0.1826 0.024 Uiso 1 1 calc R
C12 C 1.2796(3) 0.36797(12) 0.34867(19) 0.0214(5) Uani 1 1 d .
H12 H 1.2965 0.4257 0.3729 0.026 Uiso 1 1 calc R
C13 C 1.2278(2) 0.30274(13) 0.41344(18) 0.0209(4) Uani 1 1 d .
H13 H 1.2038 0.3092 0.4881 0.025 Uiso 1 1 calc R
O O 0.80368(16) 0.19628(8) 0.35323(12) 0.0157(3) Uani 1 1 d .
C2 C 0.7373(2) 0.11137(12) 0.36439(17) 0.0166(4) Uani 1 1 d .
C14 C 0.5640(2) 0.12156(13) 0.3211(2) 0.0251(5) Uani 1 1 d .
H14A H 0.5318 0.1648 0.3700 0.038 Uiso 1 1 calc R
H14B H 0.5152 0.0673 0.3292 0.038 Uiso 1 1 calc R
H14C H 0.5339 0.1391 0.2361 0.038 Uiso 1 1 calc R
C15 C 0.7877(3) 0.08788(13) 0.49629(18) 0.0244(5) Uani 1 1 d .
H15A H 0.8994 0.0861 0.5240 0.037 Uiso 1 1 calc R
H15B H 0.7464 0.0319 0.5075 0.037 Uiso 1 1 calc R
H15C H 0.7498 0.1303 0.5431 0.037 Uiso 1 1 calc R
C3 C 0.7960(2) 0.05938(11) 0.27301(17) 0.0140(4) Uani 1 1 d .
H3 H 0.7183 0.0157 0.2341 0.017 Uiso 1 1 calc R
C16 C 0.9532(2) 0.01643(12) 0.32314(17) 0.0170(4) Uani 1 1 d .
H16 H 1.0167 0.0527 0.3895 0.020 Uiso 1 1 calc R
C17 C 0.9301(3) -0.07061(13) 0.3769(2) 0.0270(5) Uani 1 1 d .
H17A H 0.8739 -0.1084 0.3120 0.041 Uiso 1 1 calc R
H17B H 0.8719 -0.0631 0.4359 0.041 Uiso 1 1 calc R
H17C H 1.0297 -0.0957 0.4168 0.041 Uiso 1 1 calc R
C18 C 1.0397(2) 0.00407(12) 0.22822(18) 0.0195(4) Uani 1 1 d .
H18A H 1.1341 -0.0276 0.2638 0.029 Uiso 1 1 calc R
H18B H 1.0647 0.0597 0.2004 0.029 Uiso 1 1 calc R
H18C H 0.9758 -0.0278 0.1596 0.029 Uiso 1 1 calc R
N N 0.80155(18) 0.12686(9) 0.18324(14) 0.0116(3) Uani 1 1 d .
Pd Pd 0.773980(14) 0.101803(7) 0.003681(11) 0.00960(3) Uani 1 1 d .
Cl1 Cl 0.63062(6) -0.02336(3) 0.01142(4) 0.01728(10) Uani 1 1 d .
Cl2 Cl 0.75718(6) 0.07172(3) -0.19415(4) 0.01644(9) Uani 1 1 d .
P P 0.88853(5) 0.22109(3) -0.02835(4) 0.00962(9) Uani 1 1 d .
C19 C 0.7767(2) 0.28067(11) -0.15746(16) 0.0124(3) Uani 1 1 d .
C20 C 0.6599(2) 0.33343(11) -0.14284(18) 0.0166(4) Uani 1 1 d .
H20 H 0.6474 0.3421 -0.0646 0.020 Uiso 1 1 calc R
C21 C 0.5618(2) 0.37327(13) -0.2420(2) 0.0231(4) Uani 1 1 d .
H21 H 0.4826 0.4091 -0.2316 0.028 Uiso 1 1 calc R
C22 C 0.5798(3) 0.36066(13) -0.35602(19) 0.0246(5) Uani 1 1 d .
H22 H 0.5116 0.3869 -0.4241 0.030 Uiso 1 1 calc R
C23 C 0.6975(3) 0.30967(13) -0.37118(19) 0.0217(4) Uani 1 1 d .
H23 H 0.7106 0.3022 -0.4495 0.026 Uiso 1 1 calc R
C24 C 0.7963(2) 0.26956(11) -0.27260(17) 0.0161(4) Uani 1 1 d .
H24 H 0.8766 0.2348 -0.2834 0.019 Uiso 1 1 calc R
C25 C 1.0758(2) 0.20321(11) -0.04894(16) 0.0116(3) Uani 1 1 d .
C26 C 1.1650(2) 0.27093(11) -0.06736(17) 0.0157(4) Uani 1 1 d .
H26 H 1.1226 0.3264 -0.0805 0.019 Uiso 1 1 calc R
C27 C 1.3149(2) 0.25754(12) -0.06650(18) 0.0190(4) Uani 1 1 d .
H27 H 1.3755 0.3039 -0.0790 0.023 Uiso 1 1 calc R
C28 C 1.3774(2) 0.17651(12) -0.04737(18) 0.0187(4) Uani 1 1 d .
H28 H 1.4812 0.1679 -0.0453 0.022 Uiso 1 1 calc R
C29 C 1.2893(2) 0.10818(14) -0.03136(16) 0.0173(4) Uani 1 1 d .
H29 H 1.3321 0.0527 -0.0195 0.021 Uiso 1 1 calc R
C30 C 1.1378(2) 0.12118(10) -0.03269(16) 0.0141(4) Uani 1 1 d .
H30 H 1.0765 0.0745 -0.0226 0.017 Uiso 1 1 calc R
C31 C 0.3675(3) 0.0899(3) 0.6722(3) 0.0759(13) Uani 1 1 d .
H31A H 0.3913 0.0613 0.7518 0.091 Uiso 1 1 calc R
H31B H 0.4498 0.1313 0.6741 0.091 Uiso 1 1 calc R
Cl3 Cl 0.36127(9) 0.01309(5) 0.55794(6) 0.04994(19) Uani 1 1 d .
Cl4 Cl 0.19299(8) 0.14361(5) 0.64601(6) 0.04348(16) Uani 1 1 d .

loop_
_atom_site_aniso_label
_atom_site_aniso_U_11
_atom_site_aniso_U_22
_atom_site_aniso_U_33
_atom_site_aniso_U_23
_atom_site_aniso_U_13
_atom_site_aniso_U_12
C1 0.0125(9) 0.0151(8) 0.0108(8) 0.0017(7) 0.0040(7) 0.0033(7)
C4 0.0134(10) 0.0128(8) 0.0136(9) -0.0001(7) 0.0040(7) 0.0027(7)
C5 0.0128(9) 0.0107(8) 0.0105(8) 0.0002(6) 0.0031(7) 0.0025(6)
C6 0.0171(10) 0.0120(8) 0.0152(9) 0.0008(7) 0.0032(8) 0.0014(7)
C7 0.0207(11) 0.0112(8) 0.0178(10) -0.0014(7) 0.0044(8) 0.0024(7)
C8 0.0213(11) 0.0139(8) 0.0148(9) -0.0005(7) 0.0065(8) 0.0042(7)
Fe 0.01587(14) 0.01067(11) 0.01075(13) -0.00123(9) 0.00237(11) 0.00045(9)
C9 0.0206(11) 0.0172(9) 0.0155(9) 0.0016(7) -0.0003(8) 0.0031(7)
C10 0.0150(10) 0.0227(10) 0.0151(9) -0.0032(8) -0.0010(8) 0.0051(7)
C11 0.0132(10) 0.0282(11) 0.0169(10) 0.0035(8) 0.0001(8) -0.0018(8)
C12 0.0232(12) 0.0162(10) 0.0195(10) -0.0023(8) -0.0030(9) -0.0026(8)
C13 0.0246(11) 0.0233(10) 0.0118(9) -0.0018(8) 0.0003(8) 0.0030(8)
O 0.0240(8) 0.0139(6) 0.0124(6) 0.0002(5) 0.0102(6) 0.0009(5)
C2 0.0227(10) 0.0135(9) 0.0165(8) 0.0014(7) 0.0102(7) 0.0003(8)
C14 0.0222(11) 0.0294(13) 0.0292(11) 0.0017(8) 0.0161(9) 0.0022(8)
C15 0.0363(13) 0.0226(13) 0.0181(10) 0.0035(8) 0.0139(9) 0.0042(9)
C3 0.0174(10) 0.0134(9) 0.0126(9) 0.0030(7) 0.0062(8) 0.0002(7)
C16 0.0211(11) 0.0151(8) 0.0151(9) 0.0032(7) 0.0054(8) 0.0029(7)
C17 0.0361(14) 0.0210(10) 0.0287(12) 0.0117(9) 0.0167(10) 0.0090(9)
C18 0.0200(11) 0.0191(9) 0.0211(10) 0.0048(8) 0.0084(9) 0.0059(8)
N 0.0130(8) 0.0111(7) 0.0117(7) 0.0023(5) 0.0048(6) 0.0011(5)
Pd 0.01060(6) 0.00862(5) 0.00972(6) 0.00044(5) 0.00308(5) 0.00048(6)
Cl1 0.0203(3) 0.0121(2) 0.0210(2) -0.00082(16) 0.00839(19) -0.00356(16)
Cl2 0.0221(3) 0.01550(19) 0.0111(2) -0.00201(16) 0.00358(18) -0.00222(16)
P 0.0100(2) 0.0097(2) 0.0092(2) 0.00064(16) 0.00261(18) 0.00073(16)
C19 0.0118(9) 0.0115(8) 0.0122(8) 0.0034(6) 0.0007(7) -0.0019(6)
C20 0.0153(10) 0.0178(9) 0.0169(10) 0.0047(7) 0.0046(8) 0.0021(7)
C21 0.0125(11) 0.0258(10) 0.0293(12) 0.0116(9) 0.0033(9) 0.0053(8)
C22 0.0209(12) 0.0255(10) 0.0206(11) 0.0119(8) -0.0054(9) -0.0032(8)
C23 0.0285(12) 0.0203(10) 0.0137(10) 0.0029(8) 0.0017(9) -0.0063(8)
C24 0.0197(11) 0.0144(9) 0.0130(9) 0.0010(7) 0.0028(8) -0.0024(7)
C25 0.0128(9) 0.0131(8) 0.0088(8) -0.0013(6) 0.0028(7) -0.0004(6)
C26 0.0181(10) 0.0122(8) 0.0179(9) -0.0007(7) 0.0067(8) 0.0017(7)
C27 0.0154(10) 0.0201(9) 0.0238(10) -0.0035(8) 0.0090(8) -0.0040(7)
C28 0.0105(10) 0.0254(10) 0.0211(10) -0.0050(8) 0.0057(8) 0.0024(7)
C29 0.0181(9) 0.0172(9) 0.0164(8) -0.0012(9) 0.0047(7) 0.0078(9)
C30 0.0145(10) 0.0149(10) 0.0123(8) -0.0014(6) 0.0027(7) 0.0009(6)
C31 0.0273(15) 0.140(4) 0.0515(18) -0.060(2) -0.0029(13) 0.018(2)
Cl3 0.0419(4) 0.0734(5) 0.0331(3) -0.0197(3) 0.0080(3) 0.0121(3)
Cl4 0.0407(4) 0.0602(4) 0.0271(3) -0.0026(3) 0.0053(3) 0.0140(3)

loop_
_atom_type_symbol
_atom_type_description
_atom_type_scat_dispersion_real
_atom_type_scat_dispersion_imag
_atom_type_scat_source
C C 0.0033 0.0016 'International Tables Vol C Tables 4.2.6.8 and 6.1.1.4'
H H 0.0000 0.0000 'International Tables Vol C Tables 4.2.6.8 and 6.1.1.4'
Cl Cl 0.1484 0.1585 'International Tables Vol C Tables 4.2.6.8 and 6.1.1.4'
Fe Fe 0.3463 0.8444 'International Tables Vol C Tables 4.2.6.8 and 6.1.1.4'
N N 0.0061 0.0033 'International Tables Vol C Tables 4.2.6.8 and 6.1.1.4'
O O 0.0106 0.0060 'International Tables Vol C Tables 4.2.6.8 and 6.1.1.4'
P P 0.1023 0.0942 'International Tables Vol C Tables 4.2.6.8 and 6.1.1.4'
Pd Pd -0.9988 1.0072 'International Tables Vol C Tables 4.2.6.8 and 6.1.1.4'

loop_
_geom_angle_atom_site_label_1
_geom_angle_atom_site_label_2
_geom_angle_atom_site_label_3
_geom_angle
N C1 O 116.13(16)
N C1 C4 128.06(16)
O C1 C4 115.78(15)
C8 C4 C5 108.52(16)
C8 C4 C1 125.20(17)
C5 C4 C1 125.75(16)
C8 C4 Fe 70.58(11)
C5 C4 Fe 69.05(10)
C1 C4 Fe 119.73(13)
C6 C5 C4 106.37(15)
C6 C5 P 128.22(13)
C4 C5 P 124.85(13)
C6 C5 Fe 69.92(10)
C4 C5 Fe 69.24(10)
P C5 Fe 132.08(10)
C7 C6 C5 108.74(16)
C7 C6 Fe 70.78(11)
C5 C6 Fe 68.62(10)
C7 C6 H6 125.6
C5 C6 H6 125.6
Fe C6 H6 126.6
C8 C7 C6 108.47(16)
C8 C7 Fe 69.43(11)
C6 C7 Fe 68.80(10)
C8 C7 H7 125.8
C6 C7 H7 125.8
Fe C7 H7 127.6
C7 C8 C4 107.89(16)
C7 C8 Fe 70.36(11)
C4 C8 Fe 68.41(11)
C7 C8 H8 126.1
C4 C8 H8 126.1
Fe C8 H8 126.7
C5 Fe C4 41.72(7)
C5 Fe C6 41.46(7)
C4 Fe C6 69.09(7)
C5 Fe C12 157.60(8)
C4 Fe C12 157.80(8)
C6 Fe C12 120.17(8)
C5 Fe C11 122.54(8)
C4 Fe C11 161.27(8)
C6 Fe C11 105.62(8)
C12 Fe C11 40.52(9)
C5 Fe C13 160.60(8)
C4 Fe C13 123.52(8)
C6 Fe C13 156.67(8)
C12 Fe C13 40.77(8)
C11 Fe C13 68.42(9)
C5 Fe C10 108.67(7)
C4 Fe C10 126.32(8)
C6 Fe C10 122.66(8)
C12 Fe C10 68.05(8)
C11 Fe C10 40.39(8)
C13 Fe C10 68.28(8)
C5 Fe C8 69.71(7)
C4 Fe C8 41.02(7)
C6 Fe C8 68.39(8)
C12 Fe C8 120.29(8)
C11 Fe C8 155.39(8)
C13 Fe C8 107.14(8)
C10 Fe C8 162.51(8)
C5 Fe C9 124.85(7)
C4 Fe C9 110.42(8)
C6 Fe C9 160.29(7)
C12 Fe C9 68.11(8)
C11 Fe C9 68.20(8)
C13 Fe C9 40.39(8)
C10 Fe C9 40.69(8)
C8 Fe C9 125.05(8)
C5 Fe C7 69.21(7)
C4 Fe C7 68.42(7)
C6 Fe C7 40.43(7)
C12 Fe C7 104.68(8)
C11 Fe C7 119.92(8)
C13 Fe C7 121.48(8)
C10 Fe C7 156.78(8)
C8 Fe C7 40.21(7)
C9 Fe C7 159.04(8)
C13 C9 C10 107.83(17)
C13 C9 Fe 69.44(11)
C10 C9 Fe 69.33(11)
C13 C9 H9 126.1
C10 C9 H9 126.1
Fe C9 H9 126.7
C11 C10 C9 108.13(17)
C11 C10 Fe 69.68(12)
C9 C10 Fe 69.98(11)
C11 C10 H10 125.9
C9 C10 H10 125.9
Fe C10 H10 126.0
C10 C11 C12 107.92(18)
C10 C11 Fe 69.93(12)
C12 C11 Fe 69.40(12)
C10 C11 H11 126.0
C12 C11 H11 126.0
Fe C11 H11 126.2
C11 C12 C13 108.46(17)
C11 C12 Fe 70.08(12)
C13 C12 Fe 70.04(12)
C11 C12 H12 125.8
C13 C12 H12 125.8
Fe C12 H12 125.7
C9 C13 C12 107.66(18)
C9 C13 Fe 70.17(11)
C12 C13 Fe 69.19(12)
C9 C13 H13 126.2
C12 C13 H13 126.2
Fe C13 H13 126.0
C1 O C2 105.14(13)
O C2 C15 106.91(16)
O C2 C14 106.62(15)
C15 C2 C14 110.63(16)
O C2 C3 101.01(13)
C15 C2 C3 119.52(17)
C14 C2 C3 110.88(16)
C2 C14 H14A 109.5
C2 C14 H14B 109.5
H14A C14 H14B 109.5
C2 C14 H14C 109.5
H14A C14 H14C 109.5
H14B C14 H14C 109.5
C2 C15 H15A 109.5
C2 C15 H15B 109.5
H15A C15 H15B 109.5
C2 C15 H15C 109.5
H15A C15 H15C 109.5
H15B C15 H15C 109.5
N C3 C2 100.42(14)
N C3 C16 111.32(15)
C2 C3 C16 116.04(16)
N C3 H3 109.6
C2 C3 H3 109.6
C16 C3 H3 109.6
C18 C16 C17 109.26(16)
C18 C16 C3 113.46(15)
C17 C16 C3 108.82(17)
C18 C16 H16 108.4
C17 C16 H16 108.4
C3 C16 H16 108.4
C16 C17 H17A 109.5
C16 C17 H17B 109.5
H17A C17 H17B 109.5
C16 C17 H17C 109.5
H17A C17 H17C 109.5
H17B C17 H17C 109.5
C16 C18 H18A 109.5
C16 C18 H18B 109.5
H18A C18 H18B 109.5
C16 C18 H18C 109.5
H18A C18 H18C 109.5
H18B C18 H18C 109.5
C1 N C3 106.73(15)
C1 N Pd 130.27(12)
C3 N Pd 122.93(11)
N Pd P 94.22(4)
N Pd Cl2 176.82(5)
P Pd Cl2 85.062(16)
N Pd Cl1 92.05(4)
P Pd Cl1 172.439(18)
Cl2 Pd Cl1 88.909(17)
C5 P C25 108.22(8)
C5 P C19 102.31(8)
C25 P C19 107.97(8)
C5 P Pd 111.62(6)
C25 P Pd 113.17(6)
C19 P Pd 112.89(6)
C20 C19 C24 119.45(17)
C20 C19 P 118.81(14)
C24 C19 P 121.52(14)
C21 C20 C19 120.44(19)
C21 C20 H20 119.8
C19 C20 H20 119.8
C22 C21 C20 119.8(2)
C22 C21 H21 120.1
C20 C21 H21 120.1
C21 C22 C23 120.16(19)
C21 C22 H22 119.9
C23 C22 H22 119.9
C22 C23 C24 120.5(2)
C22 C23 H23 119.8
C24 C23 H23 119.8
C23 C24 C19 119.62(19)
C23 C24 H24 120.2
C19 C24 H24 120.2
C26 C25 C30 119.66(17)
C26 C25 P 120.88(13)
C30 C25 P 119.07(13)
C27 C26 C25 120.09(17)
C27 C26 H26 120.0
C25 C26 H26 120.0
C26 C27 C28 120.20(18)
C26 C27 H27 119.9
C28 C27 H27 119.9
C29 C28 C27 120.42(18)
C29 C28 H28 119.8
C27 C28 H28 119.8
C28 C29 C30 119.66(18)
C28 C29 H29 120.2
C30 C29 H29 120.2
C29 C30 C25 119.93(17)
C29 C30 H30 120.0
C25 C30 H30 120.0
Cl4 C31 Cl3 111.12(15)
Cl4 C31 H31A 109.4
Cl3 C31 H31A 109.4
Cl4 C31 H31B 109.4
Cl3 C31 H31B 109.4
H31A C31 H31B 108.0

loop_
_geom_bond_atom_site_label_1
_geom_bond_atom_site_label_2
_geom_bond_distance
C1 N 1.295(2)
C1 O 1.343(2)
C1 C4 1.453(2)
C4 C8 1.430(3)
C4 C5 1.441(3)
C4 Fe 2.0254(19)
C5 C6 1.438(2)
C5 P 1.8020(18)
C5 Fe 2.0228(18)
C6 C7 1.419(3)
C6 Fe 2.0403(19)
C6 H6 0.9500
C7 C8 1.417(3)
C7 Fe 2.0664(19)
C7 H7 0.9500
C8 Fe 2.054(2)
C8 H8 0.9500
Fe C12 2.041(2)
Fe C11 2.050(2)
Fe C13 2.052(2)
Fe C10 2.053(2)
Fe C9 2.0614(19)
C9 C13 1.420(3)
C9 C10 1.430(3)
C9 H9 0.9500
C10 C11 1.416(3)
C10 H10 0.9500
C11 C12 1.416(3)
C11 H11 0.9500
C12 C13 1.425(3)
C12 H12 0.9500
C13 H13 0.9500
O C2 1.487(2)
C2 C15 1.507(3)
C2 C14 1.528(3)
C2 C3 1.542(3)
C14 H14A 0.9800
C14 H14B 0.9800
C14 H14C 0.9800
C15 H15A 0.9800
C15 H15B 0.9800
C15 H15C 0.9800
C3 N 1.493(2)
C3 C16 1.544(3)
C3 H3 1.0000
C16 C18 1.529(3)
C16 C17 1.542(3)
C16 H16 1.0000
C17 H17A 0.9800
C17 H17B 0.9800
C17 H17C 0.9800
C18 H18A 0.9800
C18 H18B 0.9800
C18 H18C 0.9800
N Pd 2.0522(15)
Pd P 2.2286(4)
Pd Cl2 2.2916(5)
Pd Cl1 2.3796(4)
P C25 1.8105(19)
P C19 1.8135(18)
C19 C20 1.397(3)
C19 C24 1.398(3)
C20 C21 1.389(3)
C20 H20 0.9500
C21 C22 1.383(3)
C21 H21 0.9500
C22 C23 1.389(3)
C22 H22 0.9500
C23 C24 1.390(3)
C23 H23 0.9500
C24 H24 0.9500
C25 C26 1.392(3)
C25 C30 1.401(2)
C26 C27 1.381(3)
C26 H26 0.9500
C27 C28 1.389(3)
C27 H27 0.9500
C28 C29 1.385(3)
C28 H28 0.9500
C29 C30 1.393(3)
C29 H29 0.9500
C30 H30 0.9500
C31 Cl4 1.753(3)
C31 Cl3 1.776(3)
C31 H31A 0.9900
C31 H31B 0.9900

loop_
_geom_torsion_atom_site_label_1
_geom_torsion_atom_site_label_2
_geom_torsion_atom_site_label_3
_geom_torsion_atom_site_label_4
_geom_torsion
N C1 C4 C8 179.43(19)
O C1 C4 C8 -2.7(3)
N C1 C4 C5 -9.9(3)
O C1 C4 C5 168.00(17)
N C1 C4 Fe -94.3(2)
O C1 C4 Fe 83.53(19)
C8 C4 C5 C6 -0.6(2)
C1 C4 C5 C6 -172.65(18)
Fe C4 C5 C6 -60.39(13)
C8 C4 C5 P -172.71(14)
C1 C4 C5 P 15.3(3)
Fe C4 C5 P 127.54(14)
C8 C4 C5 Fe 59.75(13)
C1 C4 C5 Fe -112.25(19)
C4 C5 C6 C7 0.4(2)
P C5 C6 C7 172.07(15)
Fe C5 C6 C7 -59.59(14)
C4 C5 C6 Fe 59.95(12)
P C5 C6 Fe -128.34(16)
C5 C6 C7 C8 0.1(2)
Fe C6 C7 C8 -58.20(14)
C5 C6 C7 Fe 58.26(13)
C6 C7 C8 C4 -0.5(2)
Fe C7 C8 C4 -58.28(13)
C6 C7 C8 Fe 57.81(14)
C5 C4 C8 C7 0.7(2)
C1 C4 C8 C7 172.75(18)
Fe C4 C8 C7 59.49(14)
C5 C4 C8 Fe -58.80(13)
C1 C4 C8 Fe 113.26(19)
C6 C5 Fe C4 117.36(14)
P C5 Fe C4 -118.76(17)
C4 C5 Fe C6 -117.36(14)
P C5 Fe C6 123.89(18)
C6 C5 Fe C12 -41.0(2)
C4 C5 Fe C12 -158.37(19)
P C5 Fe C12 82.9(2)
C6 C5 Fe C11 -76.12(13)
C4 C5 Fe C11 166.52(10)
P C5 Fe C11 47.76(16)
C6 C5 Fe C13 164.0(2)
C4 C5 Fe C13 46.6(3)
P C5 Fe C13 -72.1(3)
C6 C5 Fe C10 -118.55(11)
C4 C5 Fe C10 124.09(11)
P C5 Fe C10 5.33(15)
C6 C5 Fe C8 79.94(11)
C4 C5 Fe C8 -37.42(10)
P C5 Fe C8 -156.18(15)
C6 C5 Fe C9 -160.81(11)
C4 C5 Fe C9 81.83(12)
P C5 Fe C9 -36.93(17)
C6 C5 Fe C7 36.87(11)
C4 C5 Fe C7 -80.49(11)
P C5 Fe C7 160.75(15)
C8 C4 Fe C5 -119.71(14)
C1 C4 Fe C5 120.12(18)
C8 C4 Fe C6 -80.70(11)
C5 C4 Fe C6 39.01(10)
C1 C4 Fe C6 159.13(16)
C8 C4 Fe C12 38.5(2)
C5 C4 Fe C12 158.18(19)
C1 C4 Fe C12 -81.7(2)
C8 C4 Fe C11 -157.5(2)
C5 C4 Fe C11 -37.7(3)
C1 C4 Fe C11 82.4(3)
C8 C4 Fe C13 77.12(13)
C5 C4 Fe C13 -163.17(10)
C1 C4 Fe C13 -43.05(17)
C8 C4 Fe C10 163.44(11)
C5 C4 Fe C10 -76.84(12)
C1 C4 Fe C10 43.28(18)
C5 C4 Fe C8 119.71(14)
C1 C4 Fe C8 -120.16(19)
C8 C4 Fe C9 120.38(11)
C5 C4 Fe C9 -119.91(10)
C1 C4 Fe C9 0.21(16)
C8 C4 Fe C7 -37.19(11)
C5 C4 Fe C7 82.53(11)
C1 C4 Fe C7 -157.35(16)
C7 C6 Fe C5 120.13(16)
C7 C6 Fe C4 80.88(12)
C5 C6 Fe C4 -39.25(10)
C7 C6 Fe C12 -76.68(14)
C5 C6 Fe C12 163.19(11)
C7 C6 Fe C11 -118.06(12)
C5 C6 Fe C11 121.81(11)
C7 C6 Fe C13 -46.5(3)
C5 C6 Fe C13 -166.62(19)
C7 C6 Fe C10 -158.58(12)
C5 C6 Fe C10 81.29(13)
C7 C6 Fe C8 36.72(11)
C5 C6 Fe C8 -83.41(11)
C7 C6 Fe C9 173.2(2)
C5 C6 Fe C9 53.1(3)
C5 C6 Fe C7 -120.13(16)
C7 C8 Fe C5 -81.44(12)
C4 C8 Fe C5 38.04(10)
C7 C8 Fe C4 -119.47(16)
C7 C8 Fe C6 -36.91(11)
C4 C8 Fe C6 82.56(11)
C7 C8 Fe C12 76.33(13)
C4 C8 Fe C12 -164.20(11)
C7 C8 Fe C11 43.3(2)
C4 C8 Fe C11 162.80(17)
C7 C8 Fe C13 118.79(12)
C4 C8 Fe C13 -121.74(11)
C7 C8 Fe C10 -169.3(2)
C4 C8 Fe C10 -49.8(3)
C7 C8 Fe C9 159.57(11)
C4 C8 Fe C9 -80.96(13)
C4 C8 Fe C7 119.47(16)
C8 C7 Fe C5 82.80(12)
C6 C7 Fe C5 -37.77(11)
C8 C7 Fe C4 37.91(11)
C6 C7 Fe C4 -82.66(12)
C8 C7 Fe C6 120.57(16)
C8 C7 Fe C12 -119.85(12)
C6 C7 Fe C12 119.58(12)
C8 C7 Fe C11 -160.75(11)
C6 C7 Fe C11 78.68(13)
C8 C7 Fe C13 -79.11(14)
C6 C7 Fe C13 160.32(12)
C8 C7 Fe C10 171.84(18)
C6 C7 Fe C10 51.3(2)
C6 C7 Fe C8 -120.57(16)
C8 C7 Fe C9 -53.0(3)
C6 C7 Fe C9 -173.6(2)
C5 Fe C9 C13 -162.81(12)
C4 Fe C9 C13 -118.16(13)
C6 Fe C9 C13 157.0(2)
C12 Fe C9 C13 38.06(13)
C11 Fe C9 C13 81.88(14)
C10 Fe C9 C13 119.40(18)
C8 Fe C9 C13 -74.40(15)
C7 Fe C9 C13 -35.3(3)
C5 Fe C9 C10 77.78(14)
C4 Fe C9 C10 122.44(12)
C6 Fe C9 C10 37.6(3)
C12 Fe C9 C10 -81.34(13)
C11 Fe C9 C10 -37.53(12)
C13 Fe C9 C10 -119.40(18)
C8 Fe C9 C10 166.20(11)
C7 Fe C9 C10 -154.7(2)
C13 C9 C10 C11 0.5(2)
Fe C9 C10 C11 59.46(14)
C13 C9 C10 Fe -58.97(14)
C5 Fe C10 C11 118.63(12)
C4 Fe C10 C11 161.79(12)
C6 Fe C10 C11 74.94(14)
C12 Fe C10 C11 -37.72(12)
C13 Fe C10 C11 -81.79(13)
C8 Fe C10 C11 -159.7(2)
C9 Fe C10 C11 -119.21(17)
C7 Fe C10 C11 38.0(3)
C5 Fe C10 C9 -122.15(12)
C4 Fe C10 C9 -79.00(14)
C6 Fe C10 C9 -165.84(11)
C12 Fe C10 C9 81.50(13)
C11 Fe C10 C9 119.21(17)
C13 Fe C10 C9 37.42(12)
C8 Fe C10 C9 -40.5(3)
C7 Fe C10 C9 157.22(18)
C9 C10 C11 C12 -0.4(2)
Fe C10 C11 C12 59.21(15)
C9 C10 C11 Fe -59.65(14)
C5 Fe C11 C10 -80.55(13)
C4 Fe C11 C10 -51.7(3)
C6 Fe C11 C10 -122.42(12)
C12 Fe C11 C10 119.16(17)
C13 Fe C11 C10 81.41(13)
C8 Fe C11 C10 165.52(17)
C9 Fe C11 C10 37.80(12)
C7 Fe C11 C10 -163.74(11)
C5 Fe C11 C12 160.29(11)
C4 Fe C11 C12 -170.8(2)
C6 Fe C11 C12 118.42(12)
C13 Fe C11 C12 -37.75(12)
C10 Fe C11 C12 -119.16(17)
C8 Fe C11 C12 46.4(2)
C9 Fe C11 C12 -81.37(12)
C7 Fe C11 C12 77.10(13)
C10 C11 C12 C13 0.2(2)
Fe C11 C12 C13 59.75(15)
C10 C11 C12 Fe -59.54(14)
C5 Fe C12 C11 -48.3(3)
C4 Fe C12 C11 172.21(18)
C6 Fe C12 C11 -78.43(13)
C13 Fe C12 C11 119.33(17)
C10 Fe C12 C11 37.59(12)
C8 Fe C12 C11 -159.57(12)
C9 Fe C12 C11 81.61(13)
C7 Fe C12 C11 -119.15(12)
C5 Fe C12 C13 -167.59(18)
C4 Fe C12 C13 52.9(2)
C6 Fe C12 C13 162.24(11)
C11 Fe C12 C13 -119.33(17)
C10 Fe C12 C13 -81.74(13)
C8 Fe C12 C13 81.09(13)
C9 Fe C12 C13 -37.72(12)
C7 Fe C12 C13 121.52(12)
C10 C9 C13 C12 -0.4(2)
Fe C9 C13 C12 -59.26(15)
C10 C9 C13 Fe 58.90(14)
C11 C12 C13 C9 0.1(2)
Fe C12 C13 C9 59.87(14)
C11 C12 C13 Fe -59.78(15)
C5 Fe C13 C9 46.9(3)
C4 Fe C13 C9 82.37(14)
C6 Fe C13 C9 -160.57(18)
C12 Fe C13 C9 -118.82(18)
C11 Fe C13 C9 -81.29(13)
C10 Fe C13 C9 -37.69(12)
C8 Fe C13 C9 124.39(13)
C7 Fe C13 C9 165.96(12)
C5 Fe C13 C12 165.7(2)
C4 Fe C13 C12 -158.81(12)
C6 Fe C13 C12 -41.8(3)
C11 Fe C13 C12 37.53(12)
C10 Fe C13 C12 81.14(13)
C8 Fe C13 C12 -116.78(13)
C9 Fe C13 C12 118.82(18)
C7 Fe C13 C12 -75.22(14)
N C1 O C2 -11.7(2)
C4 C1 O C2 170.12(16)
C1 O C2 C15 152.62(16)
C1 O C2 C14 -89.02(17)
C1 O C2 C3 26.90(18)
O C2 C3 N -31.11(17)
C15 C2 C3 N -147.90(18)
C14 C2 C3 N 81.60(18)
O C2 C3 C16 88.98(17)
C15 C2 C3 C16 -27.8(3)
C14 C2 C3 C16 -158.31(16)
N C3 C16 C18 -38.0(2)
C2 C3 C16 C18 -151.97(16)
N C3 C16 C17 -159.82(16)
C2 C3 C16 C17 86.2(2)
O C1 N C3 -10.0(2)
C4 C1 N C3 167.86(18)
O C1 N Pd 167.02(12)
C4 C1 N Pd -15.1(3)
C2 C3 N C1 26.03(19)
C16 C3 N C1 -97.40(18)
C2 C3 N Pd -151.27(12)
C16 C3 N Pd 85.30(17)
C1 N Pd P 24.35(17)
C3 N Pd P -159.04(13)
C1 N Pd Cl1 -151.41(17)
C3 N Pd Cl1 25.19(14)
C6 C5 P C25 65.56(19)
C4 C5 P C25 -124.14(16)
Fe C5 P C25 -31.47(15)
C6 C5 P C19 -48.28(19)
C4 C5 P C19 122.01(16)
Fe C5 P C19 -145.31(12)
C6 C5 P Pd -169.26(15)
C4 C5 P Pd 1.03(18)
Fe C5 P Pd 93.71(12)
N Pd P C5 -14.75(8)
Cl2 Pd P C5 168.36(7)
N Pd P C25 107.63(8)
Cl2 Pd P C25 -69.26(6)
N Pd P C19 -129.35(8)
Cl2 Pd P C19 53.75(7)
C5 P C19 C20 -38.29(16)
C25 P C19 C20 -152.32(15)
Pd P C19 C20 81.81(15)
C5 P C19 C24 147.12(15)
C25 P C19 C24 33.09(17)
Pd P C19 C24 -92.78(15)
C24 C19 C20 C21 1.3(3)
P C19 C20 C21 -173.41(15)
C19 C20 C21 C22 0.0(3)
C20 C21 C22 C23 -1.3(3)
C21 C22 C23 C24 1.3(3)
C22 C23 C24 C19 0.0(3)
C20 C19 C24 C23 -1.3(3)
P C19 C24 C23 173.24(15)
C5 P C25 C26 -54.36(17)
C19 P C25 C26 55.68(17)
Pd P C25 C26 -178.62(13)
C5 P C25 C30 118.52(15)
C19 P C25 C30 -131.43(14)
Pd P C25 C30 -5.73(16)
C30 C25 C26 C27 -1.7(3)
P C25 C26 C27 171.19(15)
C25 C26 C27 C28 0.1(3)
C26 C27 C28 C29 1.3(3)
C27 C28 C29 C30 -1.0(3)
C28 C29 C30 C25 -0.7(3)
C26 C25 C30 C29 2.0(3)
P C25 C30 C29 -171.02(14)
